data_7051533
loop_
_publ_author_name
'Pansanel, J\'er\^ome'
'Jouaiti, Abdelaziz'
'Ferlay, Sylvie'
'Wais Hosseini, Mir'
'Planeix, Jean-Marc'
'Kyritsakas, Nathalie'

_publ_section_title
;
 Molecular tectonics: generation of 2-D molecular networks by
 combination of coordination and hydrogen bonds
;
_journal_issue 1
_journal_name_full 'New Journal of Chemistry'
_journal_page_first 71
_journal_paper_doi 10.1039/b512569n
_journal_volume 30
_journal_year 2006
_chemical_compound_source 'Local laboratory'
_chemical_formula_moiety 'C18 H14 Cl2 Hg N4 O2 '
_chemical_formula_sum 'C18 H14 Cl2 Hg N4 O2'
_chemical_formula_weight 589.832
_chemical_name_systematic
;
?
;
_space_group_IT_number 13
_symmetry_cell_setting monoclinic
_symmetry_space_group_name_Hall '-P 2yc'
_symmetry_space_group_name_H-M 'P 1 2/c 1'
_atom_sites_solution_primary direct
_atom_sites_solution_secondary difmap
_cell_angle_alpha 90.00
_cell_angle_beta 96.005(9)
_cell_angle_gamma 90.00
_cell_formula_units_Z 2
_cell_length_a 13.0454(5)
_cell_length_b 5.0255(10)
_cell_length_c 13.777(2)
_cell_measurement_temperature 173
_cell_volume 898.3(2)
_computing_data_collection KappaCCD
_computing_data_reduction 'Denzo and Scalepak (Otwinowski & Minor, 1997)'
_computing_structure_refinement 'SHELXL-97 (Sheldrick, 1997)'
_computing_structure_solution 'SHELXS-97 (Sheldrick, 1997)'
_diffrn_measured_fraction_theta_full 0.986
_diffrn_measured_fraction_theta_max 0.986
_diffrn_measurement_device KappaCCD
_diffrn_measurement_method CCD
_diffrn_radiation_source 'fine-focus sealed tube'
_diffrn_radiation_type ' MoK\a'
_diffrn_radiation_wavelength_id all
_diffrn_reflns_limit_h_max 19
_diffrn_reflns_limit_h_min -19
_diffrn_reflns_limit_k_max 7
_diffrn_reflns_limit_k_min -4
_diffrn_reflns_limit_l_max 21
_diffrn_reflns_limit_l_min -21
_diffrn_reflns_number 16713
_diffrn_reflns_theta_full 32.99
_diffrn_reflns_theta_max 32.99
_diffrn_reflns_theta_min 2.97
_exptl_absorpt_coefficient_mu 8.888
_exptl_absorpt_correction_T_max 0.158
_exptl_absorpt_correction_T_min 0.051
_exptl_absorpt_correction_type sphere
_exptl_absorpt_process_details
;
Sphere (Maslen, 1992)
;
_exptl_crystal_colour Colourless
_exptl_crystal_density_diffrn 2.181
_exptl_crystal_density_method 'not measured'
_exptl_crystal_description plate
_exptl_crystal_F_000 560
_exptl_crystal_size_max 0.26
_exptl_crystal_size_mid 0.10
_exptl_crystal_size_min 0.05
_refine_diff_density_max 3.330
_refine_diff_density_min -2.869
_refine_diff_density_rms 0.208
_refine_ls_extinction_method none
_refine_ls_goodness_of_fit_ref 1.081
_refine_ls_hydrogen_treatment mixed
_refine_ls_matrix_type full
_refine_ls_number_parameters 123
_refine_ls_number_reflns 3354
_refine_ls_number_restraints 0
_refine_ls_restrained_S_all 1.081
_refine_ls_R_factor_all 0.0484
_refine_ls_R_factor_gt 0.0328
_refine_ls_shift/su_max 0.000
_refine_ls_shift/su_mean 0.000
_refine_ls_structure_factor_coef Fsqd
_refine_ls_weighting_details 'calc w=1/[\s^2^(Fo^2^)+(0.0513P)^2^+0.8752P] where P=(Fo^2^+2Fc^2^)/3'
_refine_ls_weighting_scheme calc
_refine_ls_wR_factor_gt 0.0784
_refine_ls_wR_factor_ref 0.0912
_reflns_number_gt 2557
_reflns_number_total 3354
_reflns_threshold_expression >2sigma(I)
_cod_data_source_file b512569n.txt
_cod_data_source_block compound_1
_cod_depositor_comments
;
The following automatic conversions were performed:
'_symmetry_cell_setting' value 'Monoclinic' changed to 'monoclinic'
according to '/home/saulius/struct/CIF-dictionaries/cif_core.dic'
dictionary named 'cif_core.dic' version 2.4.1 from 2010-06-29.

Automatic conversion script
Id: cif_fix_enum 1527 2010-12-29 10:47:43Z saulius 
;
_cod_original_cell_volume 898.2(2)
_cod_original_sg_symbol_H-M 'P 2/c '
_cod_original_formula_sum 'C18 H14 Cl2 Hg N4 O2 '
_cod_database_code 7051533

loop_
_symmetry_equiv_pos_as_xyz
'x, y, z'
'-x, y, -z+1/2'
'-x, -y, -z'
'x, -y, z-1/2'

loop_
_atom_site_label
_atom_site_type_symbol
_atom_site_fract_x
_atom_site_fract_y
_atom_site_fract_z
_atom_site_U_iso_or_equiv
_atom_site_adp_type
_atom_site_occupancy
_atom_site_symmetry_multiplicity
_atom_site_calc_flag
_atom_site_refinement_flags
_atom_site_disorder_assembly
_atom_site_disorder_group
Hg1 Hg 0.5000 -0.00379(4) 0.2500 0.02617(7) Uani 1 2 d S . .
N1 N 0.3710(2) 0.3202(6) 0.1847(2) 0.0263(6) Uani 1 1 d . . .
C5 C 0.3764(3) 0.4553(8) 0.1017(3) 0.0290(8) Uani 1 1 d . . .
C1 C 0.2970(3) 0.3840(7) 0.2413(2) 0.0226(6) Uani 1 1 d . . .
C2 C 0.2267(3) 0.5893(7) 0.2187(2) 0.0221(6) Uani 1 1 d . . .
C3 C 0.2347(3) 0.7307(8) 0.1333(3) 0.0277(7) Uani 1 1 d . . .
C6 C 0.1517(2) 0.6673(6) 0.2878(2) 0.0214(6) Uani 1 1 d . . .
C4 C 0.3094(3) 0.6608(8) 0.0736(3) 0.0315(8) Uani 1 1 d . . .
Cl1 Cl 0.58545(7) -0.1154(2) 0.11315(7) 0.03204(19) Uani 1 1 d . . .
N2 N 0.1162(3) 0.4652(5) 0.3398(2) 0.0237(6) Uani 1 1 d . . .
O1 O 0.1272(2) 0.9020(6) 0.2967(2) 0.0303(5) Uani 1 1 d . . .
C7 C 0.0563(3) 0.4904(6) 0.4193(3) 0.0209(6) Uani 1 1 d . . .
C9 C -0.0174(3) 0.2969(7) 0.4321(3) 0.0247(6) Uani 1 1 d . . .
C8 C 0.0733(3) 0.6953(7) 0.4879(3) 0.0258(6) Uani 1 1 d . . .
H5 H 0.4278 0.4082 0.0608 0.035 Uiso 1 1 d R . .
H1 H 0.2922 0.2844 0.2993 0.027 Uiso 1 1 d R . .
H3 H 0.1893 0.8748 0.1158 0.033 Uiso 1 1 d R . .
H4 H 0.3146 0.7530 0.0141 0.038 Uiso 1 1 d R . .
H2 H 0.1321 0.3027 0.3228 0.028 Uiso 1 1 d R . .
H9 H -0.0296 0.1583 0.3854 0.030 Uiso 1 1 d R . .
H8 H 0.1231 0.8289 0.4796 0.031 Uiso 1 1 d R . .

loop_
_atom_site_aniso_label
_atom_site_aniso_U_11
_atom_site_aniso_U_22
_atom_site_aniso_U_33
_atom_site_aniso_U_23
_atom_site_aniso_U_13
_atom_site_aniso_U_12
Hg1 0.02131(9) 0.02735(11) 0.03105(10) 0.000 0.00847(6) 0.000
N1 0.0245(13) 0.0268(14) 0.0290(14) -0.0013(11) 0.0091(11) -0.0005(11)
C5 0.0294(17) 0.0294(19) 0.0304(16) -0.0023(13) 0.0130(14) -0.0018(13)
C1 0.0218(14) 0.0220(16) 0.0250(14) 0.0010(12) 0.0072(11) 0.0031(12)
C2 0.0221(14) 0.0187(13) 0.0257(14) -0.0008(12) 0.0040(11) 0.0001(13)
C3 0.0276(16) 0.0280(17) 0.0285(16) 0.0035(13) 0.0085(13) 0.0015(13)
C6 0.0216(14) 0.0176(13) 0.0259(14) -0.0005(11) 0.0067(11) 0.0010(11)
C4 0.0314(18) 0.038(2) 0.0267(15) 0.0058(14) 0.0085(14) -0.0021(15)
Cl1 0.0300(4) 0.0376(5) 0.0297(4) -0.0038(4) 0.0086(3) -0.0002(4)
N2 0.0256(14) 0.0185(13) 0.0288(13) 0.0004(10) 0.0111(11) 0.0034(10)
O1 0.0356(14) 0.0172(11) 0.0405(14) 0.0007(11) 0.0156(11) 0.0032(11)
C7 0.0216(13) 0.0168(13) 0.0255(13) 0.0030(11) 0.0086(11) 0.0021(11)
C9 0.0279(16) 0.0179(14) 0.0296(15) -0.0038(12) 0.0091(13) -0.0014(12)
C8 0.0285(16) 0.0217(15) 0.0286(15) -0.0021(12) 0.0101(13) -0.0026(13)

loop_
_atom_type_symbol
_atom_type_description
_atom_type_scat_dispersion_real
_atom_type_scat_dispersion_imag
_atom_type_scat_source
C C 0.0033 0.0016 'International Tables Vol C Tables 4.2.6.8 and 6.1.1.4'
H H 0.0000 0.0000 'International Tables Vol C Tables 4.2.6.8 and 6.1.1.4'
Cl Cl 0.1484 0.1585 'International Tables Vol C Tables 4.2.6.8 and 6.1.1.4'
Hg Hg -2.3894 9.2266 'International Tables Vol C Tables 4.2.6.8 and 6.1.1.4'
N N 0.0061 0.0033 'International Tables Vol C Tables 4.2.6.8 and 6.1.1.4'
O O 0.0106 0.0060 'International Tables Vol C Tables 4.2.6.8 and 6.1.1.4'

loop_
_diffrn_radiation_wavelength
0.71073

loop_
_geom_angle_atom_site_label_1
_geom_angle_atom_site_label_2
_geom_angle_atom_site_label_3
_geom_angle
_geom_angle_site_symmetry_1
_geom_angle_site_symmetry_3
_geom_angle_publ_flag
Cl1 Hg1 Cl1 152.45(5) 2_655 . ?
Cl1 Hg1 N1 103.24(7) 2_655 2_655 ?
Cl1 Hg1 N1 95.06(7) . 2_655 ?
Cl1 Hg1 N1 95.06(7) 2_655 . ?
Cl1 Hg1 N1 103.24(7) . . ?
N1 Hg1 N1 96.48(15) 2_655 . ?
C5 N1 C1 118.7(3) . . ?
C5 N1 Hg1 123.8(2) . . ?
C1 N1 Hg1 117.0(2) . . ?
N1 C5 C4 122.0(3) . . ?
N1 C1 C2 122.9(3) . . ?
C3 C2 C1 117.5(3) . . ?
C3 C2 C6 121.4(3) . . ?
C1 C2 C6 120.9(3) . . ?
C4 C3 C2 119.6(3) . . ?
O1 C6 N2 124.0(3) . . ?
O1 C6 C2 120.7(3) . . ?
N2 C6 C2 115.2(3) . . ?
C5 C4 C3 119.2(3) . . ?
C6 N2 C7 126.2(3) . . ?
C9 C7 C8 119.4(3) . . ?
C9 C7 N2 118.7(3) . . ?
C8 C7 N2 121.8(3) . . ?
C8 C9 C7 120.6(3) 3_566 . ?
C9 C8 C7 119.9(3) 3_566 . ?
N1 C5 H5 118.9 . . ?
C4 C5 H5 119.1 . . ?
N1 C1 H1 118.5 . . ?
C2 C1 H1 118.6 . . ?
C4 C3 H3 120.1 . . ?
C2 C3 H3 120.3 . . ?
C5 C4 H4 120.4 . . ?
C3 C4 H4 120.4 . . ?
C6 N2 H2 116.9 . . ?
C7 N2 H2 116.9 . . ?
C8 C9 H9 119.7 3_566 . ?
C7 C9 H9 119.7 . . ?
C9 C8 H8 120.0 3_566 . ?
C7 C8 H8 120.0 . . ?

loop_
_geom_bond_atom_site_label_1
_geom_bond_atom_site_label_2
_geom_bond_distance
_geom_bond_site_symmetry_2
_geom_bond_publ_flag
Hg1 Cl1 2.3562(9) 2_655 ?
Hg1 Cl1 2.3563(9) . ?
Hg1 N1 2.444(3) 2_655 ?
Hg1 N1 2.444(3) . ?
N1 C5 1.338(5) . ?
N1 C1 1.342(4) . ?
C5 C4 1.381(6) . ?
C1 C2 1.394(5) . ?
C2 C3 1.388(5) . ?
C2 C6 1.487(4) . ?
C3 C4 1.385(5) . ?
C6 O1 1.231(4) . ?
C6 N2 1.352(4) . ?
N2 C7 1.416(5) . ?
C7 C9 1.391(5) . ?
C7 C8 1.400(5) . ?
C9 C8 1.384(4) 3_566 ?
C8 C9 1.384(4) 3_566 ?
C5 H5 0.9500 . ?
C1 H1 0.9500 . ?
C3 H3 0.9500 . ?
C4 H4 0.9500 . ?
N2 H2 0.8800 . ?
C9 H9 0.9500 . ?
C8 H8 0.9499 . ?
